data_2103574
loop_
_publ_author_name
'Wolf, W. M.'

_publ_section_title
;
 X-ray investigations of sulfur-containing fungicides. II.
 Intramolecular forces governing the conformation of four novel
 \a-phenylazo- and \a-phenylhydrazono-\b-ketosulfones
;
_journal_issue 1
_journal_name_full 'Acta Crystallographica Section B'
_journal_page_first 54
_journal_page_last 62
_journal_paper_doi 10.1107/S0108768100013197
_journal_volume 57
_journal_year 2001
_chemical_formula_sum 'C20 H15 N3 O5 S'
_chemical_formula_weight 409.41
_chemical_name_systematic
;
 benzoyl(4-nitrophenylhydrazono)phenylsulfonylmethane
;
_space_group_IT_number 14
_symmetry_cell_setting monoclinic
_symmetry_space_group_name_Hall '-P 2yn'
_symmetry_space_group_name_H-M 'P 1 21/n 1'
_audit_creation_method SHELXL-97
_cell_angle_alpha 90.00
_cell_angle_beta 98.613(6)
_cell_angle_gamma 90.00
_cell_formula_units_Z 4
_cell_length_a 14.8351(7)
_cell_length_b 6.0456(5)
_cell_length_c 21.0161(12)
_cell_measurement_reflns_used 82
_cell_measurement_temperature 292(2)
_cell_measurement_theta_max 15
_cell_measurement_theta_min 9
_cell_volume 1863.6(2)
_computing_cell_refinement 'KM-4 (Kuma Diffraction, 1991)'
_computing_data_collection 'KM-4 (Kuma Diffraction, 1991)'
_computing_data_reduction 'Dataproc 9.0 (Kuma Diffraction, 1995)'
_computing_molecular_graphics 'InsightII (MSI, 1997), XP (Siemens, 1990)'
_computing_publication_material 'SHELXL97 (Sheldrick, 1997)'
_computing_structure_refinement 'SHELXL-97 (Sheldrick, 1997)'
_computing_structure_solution 'SHELXS-97 (Sheldrick, 1990)'
_diffrn_ambient_temperature 292(2)
_diffrn_measured_fraction_theta_full .878
_diffrn_measured_fraction_theta_max .878
_diffrn_measurement_device_type 'Kuma Diffraction KM-4'
_diffrn_measurement_method \w--2\q
_diffrn_radiation_monochromator graphite
_diffrn_radiation_source 'fine-focus sealed tube'
_diffrn_radiation_type CuK\a
_diffrn_radiation_wavelength 1.54178
_diffrn_reflns_av_R_equivalents .0204
_diffrn_reflns_av_sigmaI/netI .0240
_diffrn_reflns_limit_h_max 18
_diffrn_reflns_limit_h_min -18
_diffrn_reflns_limit_k_max 7
_diffrn_reflns_limit_k_min -1
_diffrn_reflns_limit_l_max 26
_diffrn_reflns_limit_l_min 0
_diffrn_reflns_number 4566
_diffrn_reflns_theta_full 74.91
_diffrn_reflns_theta_max 74.91
_diffrn_reflns_theta_min 3.94
_diffrn_standards_decay_% 5
_diffrn_standards_interval_count 100
_diffrn_standards_number 3
_exptl_absorpt_coefficient_mu 1.892
_exptl_absorpt_correction_T_max .797
_exptl_absorpt_correction_T_min .445
_exptl_absorpt_correction_type psi-scan
_exptl_absorpt_process_details 'XEMP (Siemens, 1991)'
_exptl_crystal_colour 'Pale yellow'
_exptl_crystal_density_diffrn 1.459
_exptl_crystal_density_method 'not measured'
_exptl_crystal_description Prism
_exptl_crystal_F_000 848
_exptl_crystal_size_max .42
_exptl_crystal_size_mid .21
_exptl_crystal_size_min .12
_exptl_crystal_size_rad .25
_refine_diff_density_max .331
_refine_diff_density_min -.488
_refine_ls_extinction_coef .0019(3)
_refine_ls_extinction_method 'SHELXL (Sheldrick, 1997)'
_refine_ls_goodness_of_fit_ref .932
_refine_ls_hydrogen_treatment refall
_refine_ls_matrix_type full
_refine_ls_number_parameters 323
_refine_ls_number_reflns 3710
_refine_ls_number_restraints 0
_refine_ls_restrained_S_all .932
_refine_ls_R_factor_all .0611
_refine_ls_R_factor_gt .0488
_refine_ls_shift/su_max .007
_refine_ls_shift/su_mean .001
_refine_ls_structure_factor_coef Fsqd
_refine_ls_weighting_details 'calc w=1/[\s^2^(Fo^2^)+(0.0759P)^2^+1.2875P] where P=(Fo^2^+2Fc^2^)/3'
_refine_ls_weighting_scheme calc
_refine_ls_wR_factor_ref .1459
_reflns_number_gt 2943
_reflns_number_total 3710
_reflns_threshold_expression >2sigma(I)
_cod_data_source_file os0056.cif
_cod_data_source_block II
_cod_original_sg_symbol_H-M 'P 21/n'
_cod_database_code 2103574
_cod_database_fobs_code 2103574

loop_
_symmetry_equiv_pos_as_xyz
'x, y, z'
'-x+1/2, y+1/2, -z+1/2'
'-x, -y, -z'
'x-1/2, -y-1/2, z-1/2'

loop_
_atom_site_label
_atom_site_fract_x
_atom_site_fract_y
_atom_site_fract_z
_atom_site_U_iso_or_equiv
_atom_site_adp_type
_atom_site_calc_flag
_atom_site_occupancy
_atom_site_type_symbol
S .51978(4) .43082(11) .10524(3) .0542(2) Uani d 1 S
O1 .54900(14) .2193(4) .08498(10) .0735(6) Uani d 1 O
O2 .53454(12) .6212(3) .06644(9) .0676(5) Uani d 1 O
O3 .43199(13) .1399(3) .18090(11) .0771(6) Uani d 1 O
O4 .11839(18) 1.4824(4) -.09700(12) .0923(7) Uani d 1 O
O5 .01586(17) 1.2996(5) -.05798(16) .1150(10) Uani d 1 O
N1 .33994(14) .5617(3) .07870(9) .0517(5) Uani d 1 N
N2 .35991(15) .7264(4) .04234(10) .0552(5) Uani d 1 N
H2 .417(2) .749(5) .0365(14) .069(9) Uiso d 1 H
N3 .09448(18) 1.3274(4) -.06644(12) .0730(7) Uani d 1 N
C1 .39941(16) .4259(4) .10873(11) .0509(5) Uani d 1 C
C2 .37056(18) .2459(4) .14986(12) .0556(6) Uani d 1 C
C3 .27397(17) .1880(4) .15439(11) .0530(6) Uani d 1 C
C4 .2594(2) -.0202(5) .17955(13) .0615(6) Uani d 1 C
H4 .310(2) -.110(5) .1917(14) .074(9) Uiso d 1 H
C5 .1733(2) -.0879(6) .18735(15) .0698(8) Uani d 1 C
H5 .166(2) -.230(6) .2067(16) .085(10) Uiso d 1 H
C6 .1000(2) .0499(6) .17052(17) .0788(9) Uani d 1 C
H6 .041(3) .006(6) .1763(17) .098(11) Uiso d 1 H
C7 .1131(2) .2566(7) .14643(19) .0857(10) Uani d 1 C
H7 .062(3) .341(7) .135(2) .116(14) Uiso d 1 H
C8 .1993(2) .3256(5) .13822(15) .0694(8) Uani d 1 C
H8 .204(2) .472(6) .1201(16) .085(10) Uiso d 1 H
C9 .57342(16) .4895(4) .18383(11) .0523(6) Uani d 1 C
C10 .5605(2) .6971(5) .20879(14) .0642(7) Uani d 1 C
H10 .522(2) .807(6) .1847(16) .085(10) Uiso d 1 H
C11 .6027(2) .7464(6) .27005(16) .0764(9) Uani d 1 C
H11 .596(3) .885(6) .2880(18) .097(12) Uiso d 1 H
C12 .6585(2) .5934(7) .30477(15) .0775(9) Uani d 1 C
H12 .688(2) .633(6) .3481(17) .090(10) Uiso d 1 H
C13 .6715(2) .3889(7) .27945(15) .0776(9) Uani d 1 C
H13 .714(3) .284(7) .3027(19) .107(12) Uiso d 1 H
C14 .6282(2) .3330(5) .21858(14) .0646(7) Uani d 1 C
H14 .634(2) .186(6) .1968(16) .089(11) Uiso d 1 H
C15 .29122(16) .8694(4) .01444(10) .0506(5) Uani d 1 C
C16 .20005(18) .8286(5) .01620(13) .0603(6) Uani d 1 C
H16 .183(2) .707(5) .0374(15) .072(9) Uiso d 1 H
C17 .13536(19) .9797(5) -.01041(14) .0642(7) Uani d 1 C
H17 .068(2) .951(5) -.0085(15) .083(10) Uiso d 1 H
C18 .16369(18) 1.1678(5) -.03884(12) .0574(6) Uani d 1 C
C19 .25361(19) 1.2086(5) -.04213(12) .0570(6) Uani d 1 C
H19 .270(2) 1.326(5) -.0622(15) .074(9) Uiso d 1 H
C20 .31822(18) 1.0581(4) -.01534(11) .0547(6) Uani d 1 C
H20 .382(2) 1.086(5) -.0152(14) .070(8) Uiso d 1 H

loop_
_atom_site_aniso_label
_atom_site_aniso_U_11
_atom_site_aniso_U_22
_atom_site_aniso_U_33
_atom_site_aniso_U_12
_atom_site_aniso_U_13
_atom_site_aniso_U_23
S .0518(3) .0619(4) .0490(3) .0081(3) .0084(2) .0018(3)
O1 .0783(12) .0717(13) .0711(11) .0270(10) .0135(10) -.0134(10)
O2 .0567(10) .0862(14) .0606(10) .0031(9) .0110(8) .0231(10)
O3 .0621(11) .0665(13) .0996(15) .0106(9) .0023(10) .0291(11)
O4 .1032(17) .0756(15) .0944(16) .0153(13) .0021(13) .0328(13)
O5 .0646(14) .109(2) .167(3) .0208(14) .0058(15) .053(2)
N1 .0565(11) .0523(12) .0456(9) .0025(9) .0049(8) .0021(9)
N2 .0523(11) .0596(13) .0540(11) .0051(10) .0092(9) .0115(10)
N3 .0745(16) .0693(17) .0708(14) .0135(13) -.0036(12) .0141(13)
C1 .0541(13) .0500(14) .0478(11) .0027(10) .0052(9) -.0014(10)
C2 .0631(15) .0473(14) .0554(13) .0044(11) .0053(11) .0037(11)
C3 .0597(14) .0508(14) .0487(11) .0027(11) .0083(10) .0019(10)
C4 .0702(17) .0561(16) .0587(14) .0035(13) .0110(12) .0045(12)
C5 .082(2) .0640(19) .0665(16) -.0086(15) .0206(14) .0051(14)
C6 .0655(18) .091(2) .083(2) -.0049(17) .0221(15) .0084(18)
C7 .0642(18) .093(3) .103(2) .0136(18) .0238(17) .028(2)
C8 .0630(16) .0644(19) .0835(19) .0126(14) .0197(14) .0198(15)
C9 .0475(12) .0559(14) .0530(12) .0009(10) .0058(9) .0049(11)
C10 .0708(17) .0566(17) .0633(15) .0043(13) .0038(13) -.0011(13)
C11 .090(2) .071(2) .0678(17) -.0108(17) .0102(15) -.0112(16)
C12 .079(2) .093(3) .0573(15) -.0178(18) .0003(14) .0023(16)
C13 .0726(19) .087(2) .0678(17) .0028(17) -.0072(14) .0196(17)
C14 .0643(16) .0612(18) .0655(15) .0081(13) .0007(12) .0075(13)
C15 .0540(13) .0550(14) .0424(11) .0047(11) .0063(9) .0023(10)
C16 .0550(14) .0622(17) .0629(14) .0017(12) .0058(11) .0141(13)
C17 .0538(14) .0676(18) .0700(16) .0052(13) .0050(12) .0107(14)
C18 .0630(15) .0573(15) .0497(12) .0094(12) .0010(10) .0042(11)
C19 .0677(16) .0553(16) .0477(12) .0007(12) .0073(11) .0058(11)
C20 .0568(14) .0582(16) .0495(12) .0008(12) .0092(10) .0036(11)

loop_
_atom_type_symbol
_atom_type_description
_atom_type_scat_dispersion_real
_atom_type_scat_dispersion_imag
_atom_type_scat_source
C C .0181 .0091 'International Tables Vol C Tables 4.2.6.8 and 6.1.1.4'
H H .0000 .0000 'International Tables Vol C Tables 4.2.6.8 and 6.1.1.4'
N N .0311 .0180 'International Tables Vol C Tables 4.2.6.8 and 6.1.1.4'
O O .0492 .0322 'International Tables Vol C Tables 4.2.6.8 and 6.1.1.4'
S S .3331 .5567 'International Tables Vol C Tables 4.2.6.8 and 6.1.1.4'

loop_
_geom_angle_atom_site_label_1
_geom_angle_atom_site_label_2
_geom_angle_atom_site_label_3
_geom_angle
_geom_angle_publ_flag
O1 S O2 117.64(12) y
O1 S C9 110.13(12) y
O2 S C9 106.46(12) y
O1 S C1 110.08(12) y
O2 S C1 105.73(11) y
C9 S C1 106.11(11) y
C1 N1 N2 124.4(2) y
N1 N2 C15 119.9(2) y
N1 N2 H2 120(2) n
C15 N2 H2 120(2) n
O5 N3 O4 123.0(3) y
O5 N3 C18 118.8(3) y
O4 N3 C18 118.3(3) y
N1 C1 C2 120.7(2) y
N1 C1 S 125.22(19) y
C2 C1 S 114.10(17) y
O3 C2 C3 119.4(2) y
O3 C2 C1 115.9(2) y
C3 C2 C1 124.7(2) y
C8 C3 C4 118.1(3) y
C8 C3 C2 125.7(2) y
C4 C3 C2 116.1(2) y
C5 C4 C3 120.9(3) n
C5 C4 H4 121(2) n
C3 C4 H4 118(2) n
C6 C5 C4 120.2(3) n
C6 C5 H5 121(2) n
C4 C5 H5 119(2) n
C5 C6 C7 119.8(3) n
C5 C6 H6 121(2) n
C7 C6 H6 119(2) n
C6 C7 C8 120.4(3) n
C6 C7 H7 117(3) n
C8 C7 H7 123(3) n
C7 C8 C3 120.6(3) n
C7 C8 H8 117(2) n
C3 C8 H8 123(2) n
C14 C9 C10 121.6(3) n
C14 C9 S 120.3(2) n
C10 C9 S 118.0(2) n
C11 C10 C9 118.8(3) n
C11 C10 H10 119(2) n
C9 C10 H10 122(2) n
C12 C11 C10 120.2(3) n
C12 C11 H11 119(2) n
C10 C11 H11 121(2) n
C13 C12 C11 120.6(3) n
C13 C12 H12 121(2) n
C11 C12 H12 119(2) n
C12 C13 C14 120.4(3) n
C12 C13 H13 121(2) n
C14 C13 H13 119(2) n
C9 C14 C13 118.4(3) n
C9 C14 H14 117(2) n
C13 C14 H14 125(2) n
C16 C15 C20 120.6(2) n
C16 C15 N2 122.3(2) n
C20 C15 N2 117.1(2) n
C17 C16 C15 119.7(3) n
C17 C16 H16 120.1(19) n
C15 C16 H16 120.1(19) n
C18 C17 C16 118.8(3) n
C18 C17 H17 121.5(18) n
C16 C17 H17 119.7(18) n
C19 C18 C17 122.2(2) n
C19 C18 N3 119.5(3) n
C17 C18 N3 118.3(3) n
C18 C19 C20 118.9(3) n
C18 C19 H19 121(2) n
C20 C19 H19 120(2) n
C19 C20 C15 119.8(2) n
C19 C20 H20 120.5(18) n
C15 C20 H20 119.7(18) n

loop_
_geom_bond_atom_site_label_1
_geom_bond_atom_site_label_2
_geom_bond_distance
_geom_bond_publ_flag
S O1 1.435(2) y
S O2 1.4463(19) y
S C9 1.759(2) y
S C1 1.798(2) y
O3 C2 1.220(3) y
O4 N3 1.219(3) y
O5 N3 1.218(3) y
N1 C1 1.298(3) y
N1 N2 1.315(3) y
N2 C15 1.397(3) y
N3 C18 1.464(3) y
C1 C2 1.492(3) y
C2 C3 1.492(4) y
C3 C8 1.386(4) y
C3 C4 1.394(4) y
C4 C5 1.374(4) y
C5 C6 1.373(5) y
C6 C7 1.373(5) y
C7 C8 1.380(4) y
C9 C14 1.383(4) y
C9 C10 1.384(4) y
C10 C11 1.377(4) y
C11 C12 1.375(5) y
C12 C13 1.371(5) y
C13 C14 1.385(4) y
C15 C16 1.381(4) y
C15 C20 1.388(3) y
C16 C17 1.381(4) y
C17 C18 1.379(4) y
C18 C19 1.368(4) y
C19 C20 1.379(4) y
N2 H2 .89(3) n
C4 H4 .93(3) n
C5 H5 .96(4) n
C6 H6 .95(4) n
C7 H7 .92(4) n
C8 H8 .97(4) n
C10 H10 .97(3) n
C11 H11 .93(4) n
C12 H12 .98(4) n
C13 H13 .97(4) n
C14 H14 1.01(4) n
C16 H16 .91(3) n
C17 H17 1.03(3) n
C19 H19 .88(3) n
C20 H20 .97(3) n

loop_
_geom_hbond_atom_site_label_D
_geom_hbond_atom_site_label_H
_geom_hbond_atom_site_label_A
_geom_hbond_distance_DH
_geom_hbond_distance_HA
_geom_hbond_distance_DA
_geom_hbond_angle_DHA
N2 H2 O2 .89(3) 1.91(3) 2.642(3) 139(3)

loop_
_geom_torsion_atom_site_label_1
_geom_torsion_atom_site_label_2
_geom_torsion_atom_site_label_3
_geom_torsion_atom_site_label_4
_geom_torsion
_geom_torsion_publ_flag
S C1 C2 O3 7.2(3) y
S C1 N1 N2 -1.6(3) y
O1 S C1 N1 -124.5(2) y
O1 S C1 C2 54.9(2) y
O2 S C1 N1 3.5(2) y
O2 S C1 C2 -177.04(17) y
N1 C1 C2 O3 -173.3(2) y
C9 S C1 N1 116.3(2) n
C9 S C1 C2 -64.2(2) n
C1 N1 N2 C15 -177.1(2) n
N2 N1 C1 C2 179.0(2) n

loop_
_cod_related_entry_id
_cod_related_entry_database
_cod_related_entry_code
1 ChemSpider 8820538
